data_2220991
loop_
_publ_author_name
'Tang, Chunbao'

_publ_section_title
;
 {2,2'-[Cyclohexane-1,2-diylbis(nitrilomethylidyne)]diphenolato}nickel(II)
;
_journal_coeditor_code BQ2125
_journal_issue 3
_journal_name_full 'Acta Crystallographica Section E'
_journal_page_first m317
_journal_paper_doi 10.1107/S1600536809006084
_journal_volume 65
_journal_year 2009
_chemical_formula_iupac '[Ni (C20 H20 N2 O2)]'
_chemical_formula_moiety 'C20 H20 N2 Ni O2'
_chemical_formula_sum 'C20 H20 N2 Ni O2'
_chemical_formula_weight 379.09
_chemical_name_systematic
;
{2,2'-[Cyclohexane-1,2-diylbis(nitrilomethylidyne)]diphenolato}nickel(II)
;
_space_group_IT_number 14
_symmetry_cell_setting monoclinic
_symmetry_space_group_name_Hall '-P 2ybc'
_symmetry_space_group_name_H-M 'P 1 21/c 1'
_atom_sites_solution_hydrogens geom
_atom_sites_solution_primary direct
_atom_sites_solution_secondary difmap
_audit_creation_method SHELXL-97
_cell_angle_alpha 90.00
_cell_angle_beta 90.9070(10)
_cell_angle_gamma 90.00
_cell_formula_units_Z 4
_cell_length_a 7.6193(8)
_cell_length_b 19.118(2)
_cell_length_c 11.5459(12)
_cell_measurement_reflns_used 3779
_cell_measurement_temperature 298(2)
_cell_measurement_theta_max 28.6
_cell_measurement_theta_min 2.6
_cell_volume 1681.6(3)
_computing_cell_refinement 'SAINT (Bruker, 2002)'
_computing_data_collection 'SMART (Bruker, 2002)'
_computing_data_reduction 'SAINT (Bruker, 2002)'
_computing_molecular_graphics 'SHELXTL (Sheldrick, 2008)'
_computing_publication_material 'SHELXTL (Sheldrick, 2008)'
_computing_structure_refinement 'SHELXL97 (Sheldrick, 2008)'
_computing_structure_solution 'SHELXS97 (Sheldrick, 2008)'
_diffrn_ambient_temperature 298(2)
_diffrn_measured_fraction_theta_full 0.992
_diffrn_measured_fraction_theta_max 0.992
_diffrn_measurement_device_type 'Bruker SMART CCD area-detector'
_diffrn_measurement_method \w
_diffrn_radiation_monochromator graphite
_diffrn_radiation_source 'fine-focus sealed tube'
_diffrn_radiation_type MoK\a
_diffrn_radiation_wavelength 0.71073
_diffrn_reflns_av_R_equivalents 0.0220
_diffrn_reflns_av_sigmaI/netI 0.0267
_diffrn_reflns_limit_h_max 9
_diffrn_reflns_limit_h_min -9
_diffrn_reflns_limit_k_max 24
_diffrn_reflns_limit_k_min -24
_diffrn_reflns_limit_l_max 9
_diffrn_reflns_limit_l_min -14
_diffrn_reflns_number 9694
_diffrn_reflns_theta_full 27.00
_diffrn_reflns_theta_max 27.00
_diffrn_reflns_theta_min 2.13
_exptl_absorpt_coefficient_mu 1.170
_exptl_absorpt_correction_T_max 0.7354
_exptl_absorpt_correction_T_min 0.7205
_exptl_absorpt_correction_type multi-scan
_exptl_absorpt_process_details '(SADABS; Sheldrick, 1996)'
_exptl_crystal_colour red
_exptl_crystal_density_diffrn 1.497
_exptl_crystal_density_method 'not measured'
_exptl_crystal_description block
_exptl_crystal_F_000 792
_exptl_crystal_size_max 0.30
_exptl_crystal_size_mid 0.30
_exptl_crystal_size_min 0.28
_refine_diff_density_max 0.285
_refine_diff_density_min -0.222
_refine_ls_extinction_method none
_refine_ls_goodness_of_fit_ref 1.048
_refine_ls_hydrogen_treatment constr
_refine_ls_matrix_type full
_refine_ls_number_parameters 226
_refine_ls_number_reflns 3650
_refine_ls_number_restraints 0
_refine_ls_restrained_S_all 1.048
_refine_ls_R_factor_all 0.0366
_refine_ls_R_factor_gt 0.0274
_refine_ls_shift/su_max 0.001
_refine_ls_shift/su_mean 0.000
_refine_ls_structure_factor_coef Fsqd
_refine_ls_weighting_details 'calc w=1/[\s^2^(Fo^2^)+(0.033P)^2^+0.2023P] where P=(Fo^2^+2Fc^2^)/3'
_refine_ls_weighting_scheme calc
_refine_ls_wR_factor_gt 0.0654
_refine_ls_wR_factor_ref 0.0693
_reflns_number_gt 3023
_reflns_number_total 3650
_reflns_threshold_expression I>2\s(I)
_cod_data_source_file bq2125.cif
_cod_data_source_block I
_cod_original_sg_symbol_H-M 'P 21/c'
_cod_database_code 2220991
_cod_database_fobs_code 2220991

loop_
_symmetry_equiv_pos_as_xyz
'x, y, z'
'-x, y+1/2, -z+1/2'
'-x, -y, -z'
'x, -y-1/2, z-1/2'

loop_
_atom_site_type_symbol
_atom_site_label
_atom_site_fract_x
_atom_site_fract_y
_atom_site_fract_z
_atom_site_U_iso_or_equiv
_atom_site_adp_type
_atom_site_calc_flag
_atom_site_refinement_flags
_atom_site_occupancy
_atom_site_disorder_assembly
_atom_site_disorder_group
Ni Ni1 0.80232(3) 0.468244(10) 0.481224(17) 0.03293(8) Uani d . 1 . .
O O1 0.86946(19) 0.37326(6) 0.49143(10) 0.0477(3) Uani d . 1 . .
O O2 0.89546(18) 0.48282(6) 0.63411(11) 0.0484(3) Uani d . 1 . .
N N1 0.6899(2) 0.45709(7) 0.33007(12) 0.0378(3) Uani d . 1 . .
N N2 0.7259(2) 0.56527(7) 0.46659(12) 0.0386(3) Uani d . 1 . .
C C1 0.8626(2) 0.32645(9) 0.40841(15) 0.0395(4) Uani d . 1 . .
C C2 0.9388(3) 0.26009(9) 0.42918(17) 0.0472(5) Uani d . 1 . .
H H2 0.9899 0.2508 0.5012 0.057 Uiso calc R 1 . .
C C3 0.9392(3) 0.20924(9) 0.34579(18) 0.0500(5) Uani d . 1 . .
H H3 0.9903 0.1661 0.3625 0.060 Uiso calc R 1 . .
C C4 0.8651(3) 0.22058(10) 0.23682(18) 0.0526(5) Uani d . 1 . .
H H4 0.8671 0.1859 0.1804 0.063 Uiso calc R 1 . .
C C5 0.7887(3) 0.28423(9) 0.21422(17) 0.0488(5) Uani d . 1 . .
H H5 0.7383 0.2923 0.1415 0.059 Uiso calc R 1 . .
C C6 0.7842(2) 0.33781(9) 0.29806(15) 0.0386(4) Uani d . 1 . .
C C7 0.6995(2) 0.40218(9) 0.26570(15) 0.0412(4) Uani d . 1 . .
H H7 0.6473 0.4044 0.1924 0.049 Uiso calc R 1 . .
C C8 0.5917(3) 0.52030(8) 0.29253(16) 0.0401(4) Uani d . 1 . .
H H8 0.4767 0.5185 0.3292 0.048 Uiso calc R 1 . .
C C9 0.5592(3) 0.52841(9) 0.16326(16) 0.0482(5) Uani d . 1 . .
H H9A 0.4894 0.4895 0.1346 0.058 Uiso calc R 1 . .
H H9B 0.6703 0.5281 0.1233 0.058 Uiso calc R 1 . .
C C10 0.4630(3) 0.59708(10) 0.13887(18) 0.0565(5) Uani d . 1 . .
H H10A 0.4499 0.6032 0.0558 0.068 Uiso calc R 1 . .
H H10B 0.3464 0.5947 0.1712 0.068 Uiso calc R 1 . .
C C11 0.5588(3) 0.65940(10) 0.18949(17) 0.0555(5) Uani d . 1 . .
H H11A 0.4900 0.7013 0.1755 0.067 Uiso calc R 1 . .
H H11B 0.6703 0.6649 0.1512 0.067 Uiso calc R 1 . .
C C12 0.5911(3) 0.65080(9) 0.31981(16) 0.0488(5) Uani d . 1 . .
H H12A 0.6590 0.6901 0.3490 0.059 Uiso calc R 1 . .
H H12B 0.4797 0.6502 0.3594 0.059 Uiso calc R 1 . .
C C13 0.6899(2) 0.58284(9) 0.34426(15) 0.0419(4) Uani d . 1 . .
H H13 0.8032 0.5860 0.3056 0.050 Uiso calc R 1 . .
C C14 0.7157(2) 0.60977(9) 0.54952(16) 0.0423(4) Uani d . 1 . .
H H14 0.6733 0.6541 0.5315 0.051 Uiso calc R 1 . .
C C15 0.7650(2) 0.59611(9) 0.66825(15) 0.0397(4) Uani d . 1 . .
C C16 0.7300(3) 0.64851(10) 0.75078(17) 0.0478(5) Uani d . 1 . .
H H16 0.6726 0.6890 0.7268 0.057 Uiso calc R 1 . .
C C17 0.7777(3) 0.64176(10) 0.86443(17) 0.0551(5) Uani d . 1 . .
H H17 0.7512 0.6766 0.9175 0.066 Uiso calc R 1 . .
C C18 0.8670(3) 0.58153(11) 0.89957(17) 0.0547(5) Uani d . 1 . .
H H18 0.9010 0.5764 0.9768 0.066 Uiso calc R 1 . .
C C19 0.9054(3) 0.52957(10) 0.82153(16) 0.0478(5) Uani d . 1 . .
H H19 0.9663 0.4902 0.8469 0.057 Uiso calc R 1 . .
C C20 0.8544(2) 0.53471(8) 0.70409(15) 0.0398(4) Uani d . 1 . .

loop_
_atom_site_aniso_label
_atom_site_aniso_U_11
_atom_site_aniso_U_22
_atom_site_aniso_U_33
_atom_site_aniso_U_12
_atom_site_aniso_U_13
_atom_site_aniso_U_23
Ni1 0.03599(14) 0.03109(12) 0.03155(13) 0.00174(9) -0.00469(9) -0.00265(8)
O1 0.0670(9) 0.0363(6) 0.0396(7) 0.0052(6) -0.0079(6) -0.0018(5)
O2 0.0549(9) 0.0475(7) 0.0424(7) 0.0133(6) -0.0129(6) -0.0091(6)
N1 0.0390(9) 0.0359(7) 0.0382(8) -0.0005(6) -0.0033(6) -0.0002(6)
N2 0.0408(9) 0.0366(7) 0.0383(8) 0.0000(6) -0.0041(6) -0.0020(6)
C1 0.0409(10) 0.0362(9) 0.0415(10) -0.0038(7) 0.0029(8) 0.0004(7)
C2 0.0541(12) 0.0384(9) 0.0491(11) 0.0025(8) -0.0001(9) 0.0025(8)
C3 0.0547(13) 0.0345(9) 0.0609(13) 0.0020(8) 0.0081(10) 0.0003(8)
C4 0.0640(14) 0.0391(10) 0.0548(13) -0.0022(9) 0.0059(10) -0.0113(9)
C5 0.0580(13) 0.0442(10) 0.0442(11) -0.0040(9) -0.0020(9) -0.0057(8)
C6 0.0406(10) 0.0365(9) 0.0388(9) -0.0046(7) 0.0013(8) -0.0021(7)
C7 0.0441(11) 0.0425(9) 0.0369(10) -0.0049(8) -0.0055(8) -0.0036(8)
C8 0.0400(10) 0.0393(9) 0.0410(10) 0.0001(7) -0.0040(8) 0.0013(7)
C9 0.0525(12) 0.0489(11) 0.0429(11) 0.0013(9) -0.0084(9) -0.0008(8)
C10 0.0652(14) 0.0527(11) 0.0511(12) 0.0051(10) -0.0157(10) 0.0055(9)
C11 0.0613(14) 0.0498(11) 0.0550(12) 0.0024(10) -0.0072(10) 0.0114(9)
C12 0.0562(13) 0.0391(10) 0.0507(11) 0.0022(9) -0.0070(9) 0.0029(8)
C13 0.0437(11) 0.0412(9) 0.0408(10) -0.0031(8) -0.0016(8) 0.0030(7)
C14 0.0443(11) 0.0349(9) 0.0476(11) -0.0004(8) -0.0023(8) -0.0030(8)
C15 0.0389(10) 0.0396(9) 0.0406(10) -0.0043(8) 0.0003(8) -0.0051(7)
C16 0.0510(12) 0.0420(10) 0.0506(12) -0.0018(9) 0.0021(9) -0.0090(8)
C17 0.0660(14) 0.0536(11) 0.0458(12) -0.0066(10) 0.0056(10) -0.0159(9)
C18 0.0616(14) 0.0647(13) 0.0377(11) -0.0109(10) -0.0017(9) -0.0072(9)
C19 0.0515(12) 0.0506(11) 0.0413(11) -0.0033(9) -0.0053(9) -0.0010(8)
C20 0.0376(10) 0.0426(9) 0.0391(10) -0.0050(8) -0.0010(8) -0.0047(8)

loop_
_atom_type_symbol
_atom_type_description
_atom_type_scat_dispersion_real
_atom_type_scat_dispersion_imag
_atom_type_scat_source
C C 0.0033 0.0016 'International Tables Vol C Tables 4.2.6.8 and 6.1.1.4'
H H 0.0000 0.0000 'International Tables Vol C Tables 4.2.6.8 and 6.1.1.4'
N N 0.0061 0.0033 'International Tables Vol C Tables 4.2.6.8 and 6.1.1.4'
O O 0.0106 0.0060 'International Tables Vol C Tables 4.2.6.8 and 6.1.1.4'
Ni Ni 0.3393 1.1124 'International Tables Vol C Tables 4.2.6.8 and 6.1.1.4'

loop_
_geom_angle_atom_site_label_1
_geom_angle_atom_site_label_2
_geom_angle_atom_site_label_3
_geom_angle_site_symmetry_1
_geom_angle_site_symmetry_3
_geom_angle
_geom_angle_publ_flag
O1 Ni1 O2 . . 89.22(5) y
O1 Ni1 N1 . . 93.76(5) y
O2 Ni1 N1 . . 175.27(6) y
O1 Ni1 N2 . . 177.83(6) y
O2 Ni1 N2 . . 92.71(5) y
N1 Ni1 N2 . . 84.25(6) y
C1 O1 Ni1 . . 127.04(11) ?
C20 O2 Ni1 . . 125.90(11) ?
C7 N1 C8 . . 121.87(15) ?
C7 N1 Ni1 . . 125.39(12) ?
C8 N1 Ni1 . . 112.73(10) ?
C14 N2 C13 . . 123.45(15) ?
C14 N2 Ni1 . . 125.94(13) ?
C13 N2 Ni1 . . 110.53(10) ?
O1 C1 C2 . . 118.46(16) ?
O1 C1 C6 . . 124.38(16) ?
C2 C1 C6 . . 117.16(16) ?
C3 C2 C1 . . 121.58(18) ?
C3 C2 H2 . . 119.2 ?
C1 C2 H2 . . 119.2 ?
C2 C3 C4 . . 121.41(18) ?
C2 C3 H3 . . 119.3 ?
C4 C3 H3 . . 119.3 ?
C5 C4 C3 . . 118.45(18) ?
C5 C4 H4 . . 120.8 ?
C3 C4 H4 . . 120.8 ?
C4 C5 C6 . . 121.89(19) ?
C4 C5 H5 . . 119.1 ?
C6 C5 H5 . . 119.1 ?
C5 C6 C1 . . 119.49(16) ?
C5 C6 C7 . . 117.35(16) ?
C1 C6 C7 . . 123.16(15) ?
N1 C7 C6 . . 125.24(16) ?
N1 C7 H7 . . 117.4 ?
C6 C7 H7 . . 117.4 ?
N1 C8 C9 . . 116.41(14) ?
N1 C8 C13 . . 106.37(14) ?
C9 C8 C13 . . 112.08(15) ?
N1 C8 H8 . . 107.2 ?
C9 C8 H8 . . 107.2 ?
C13 C8 H8 . . 107.2 ?
C8 C9 C10 . . 109.85(15) ?
C8 C9 H9A . . 109.7 ?
C10 C9 H9A . . 109.7 ?
C8 C9 H9B . . 109.7 ?
C10 C9 H9B . . 109.7 ?
H9A C9 H9B . . 108.2 ?
C11 C10 C9 . . 112.26(17) ?
C11 C10 H10A . . 109.2 ?
C9 C10 H10A . . 109.2 ?
C11 C10 H10B . . 109.2 ?
C9 C10 H10B . . 109.2 ?
H10A C10 H10B . . 107.9 ?
C10 C11 C12 . . 111.42(16) ?
C10 C11 H11A . . 109.3 ?
C12 C11 H11A . . 109.3 ?
C10 C11 H11B . . 109.3 ?
C12 C11 H11B . . 109.3 ?
H11A C11 H11B . . 108.0 ?
C13 C12 C11 . . 110.17(16) ?
C13 C12 H12A . . 109.6 ?
C11 C12 H12A . . 109.6 ?
C13 C12 H12B . . 109.6 ?
C11 C12 H12B . . 109.6 ?
H12A C12 H12B . . 108.1 ?
N2 C13 C12 . . 117.09(15) ?
N2 C13 C8 . . 106.20(13) ?
C12 C13 C8 . . 110.91(15) ?
N2 C13 H13 . . 107.4 ?
C12 C13 H13 . . 107.4 ?
C8 C13 H13 . . 107.4 ?
N2 C14 C15 . . 124.88(16) ?
N2 C14 H14 . . 117.6 ?
C15 C14 H14 . . 117.6 ?
C16 C15 C20 . . 119.10(16) ?
C16 C15 C14 . . 117.73(16) ?
C20 C15 C14 . . 123.08(15) ?
C17 C16 C15 . . 122.23(18) ?
C17 C16 H16 . . 118.9 ?
C15 C16 H16 . . 118.9 ?
C16 C17 C18 . . 118.67(18) ?
C16 C17 H17 . . 120.7 ?
C18 C17 H17 . . 120.7 ?
C19 C18 C17 . . 120.90(19) ?
C19 C18 H18 . . 119.5 ?
C17 C18 H18 . . 119.5 ?
C18 C19 C20 . . 121.48(18) ?
C18 C19 H19 . . 119.3 ?
C20 C19 H19 . . 119.3 ?
O2 C20 C19 . . 118.21(16) ?
O2 C20 C15 . . 124.17(16) ?
C19 C20 C15 . . 117.61(16) ?

loop_
_geom_bond_atom_site_label_1
_geom_bond_atom_site_label_2
_geom_bond_site_symmetry_2
_geom_bond_distance
_geom_bond_publ_flag
Ni1 O1 . 1.8897(12) y
Ni1 O2 . 1.9125(12) y
Ni1 N1 . 1.9435(15) y
Ni1 N2 . 1.9507(14) y
O1 C1 . 1.312(2) ?
O2 C20 . 1.320(2) ?
N1 C7 . 1.289(2) ?
N1 C8 . 1.483(2) ?
N2 C14 . 1.284(2) ?
N2 C13 . 1.473(2) ?
C1 C2 . 1.414(2) ?
C1 C6 . 1.415(2) ?
C2 C3 . 1.368(2) ?
C2 H2 . 0.9300 ?
C3 C4 . 1.388(3) ?
C3 H3 . 0.9300 ?
C4 C5 . 1.372(3) ?
C4 H4 . 0.9300 ?
C5 C6 . 1.410(2) ?
C5 H5 . 0.9300 ?
C6 C7 . 1.437(2) ?
C7 H7 . 0.9300 ?
C8 C9 . 1.517(2) ?
C8 C13 . 1.527(2) ?
C8 H8 . 0.9800 ?
C9 C10 . 1.528(2) ?
C9 H9A . 0.9700 ?
C9 H9B . 0.9700 ?
C10 C11 . 1.510(3) ?
C10 H10A . 0.9700 ?
C10 H10B . 0.9700 ?
C11 C12 . 1.530(3) ?
C11 H11A . 0.9700 ?
C11 H11B . 0.9700 ?
C12 C13 . 1.526(2) ?
C12 H12A . 0.9700 ?
C12 H12B . 0.9700 ?
C13 H13 . 0.9800 ?
C14 C15 . 1.439(2) ?
C14 H14 . 0.9300 ?
C15 C16 . 1.411(2) ?
C15 C20 . 1.416(2) ?
C16 C17 . 1.362(3) ?
C16 H16 . 0.9300 ?
C17 C18 . 1.394(3) ?
C17 H17 . 0.9300 ?
C18 C19 . 1.376(3) ?
C18 H18 . 0.9300 ?
C19 C20 . 1.408(3) ?
C19 H19 . 0.9300 ?
